data_7201117
loop_
_publ_author_name
'Guo, Hua-Dong'
'Qiu, Dong-Fang'
'Guo, Xian-Min'
'Zheng, Guo-Li'
'Wang, Xiao'
'Dang, Song'
'Zhang, Hong-Jie'

_publ_section_title
;
 Entangled metal--organic frameworks modulated by N-donor ligands of
 different conformations
;
_journal_issue 11
_journal_name_full CrystEngComm
_journal_page_first 2425
_journal_paper_doi 10.1039/b905190m
_journal_volume 11
_journal_year 2009
_chemical_formula_moiety 'C49 H41 N5 O11 Zn2'
_chemical_formula_sum 'C49 H41 N5 O11 Zn2'
_chemical_formula_weight 1006.61
_chemical_melting_point ?
_chemical_name_systematic
;
?
;
_space_group_IT_number 15
_symmetry_cell_setting monoclinic
_symmetry_space_group_name_Hall '-C 2yc'
_symmetry_space_group_name_H-M 'C 1 2/c 1'
_atom_sites_solution_hydrogens geom
_atom_sites_solution_primary direct
_atom_sites_solution_secondary difmap
_audit_creation_method SHELXL-97
_cell_angle_alpha 90.00
_cell_angle_beta 115.5590(10)
_cell_angle_gamma 90.00
_cell_formula_units_Z 8
_cell_length_a 32.5852(15)
_cell_length_b 20.8089(9)
_cell_length_c 16.3201(7)
_cell_measurement_reflns_used 9796
_cell_measurement_temperature 296(2)
_cell_measurement_theta_max 26.02
_cell_measurement_theta_min 1.20
_cell_volume 9983.1(8)
_computing_cell_refinement 'Bruker SMART'
_computing_data_collection 'Bruker SMART'
_computing_data_reduction 'Bruker SAINT'
_computing_molecular_graphics SHELXP-97
_computing_publication_material SHELXTL
_computing_structure_refinement 'SHELXL-97 (Sheldrick, 1997)'
_computing_structure_solution 'SHELXS-97 (Sheldrick, 1990)'
_diffrn_ambient_temperature 296(2)
_diffrn_detector_area_resol_mean 9.00cm
_diffrn_measured_fraction_theta_full 0.996
_diffrn_measured_fraction_theta_max 0.996
_diffrn_measurement_device_type 'CCD area detector'
_diffrn_measurement_method 'phi and omega scans'
_diffrn_radiation_monochromator graphite
_diffrn_radiation_source 'fine-focus sealed tube'
_diffrn_radiation_type MoK\a
_diffrn_radiation_wavelength 0.71073
_diffrn_reflns_av_R_equivalents 0.0378
_diffrn_reflns_av_sigmaI/netI 0.0461
_diffrn_reflns_limit_h_max 38
_diffrn_reflns_limit_h_min -40
_diffrn_reflns_limit_k_max 19
_diffrn_reflns_limit_k_min -25
_diffrn_reflns_limit_l_max 20
_diffrn_reflns_limit_l_min -18
_diffrn_reflns_number 27395
_diffrn_reflns_theta_full 26.02
_diffrn_reflns_theta_max 26.02
_diffrn_reflns_theta_min 1.20
_diffrn_standards_decay_% 0
_diffrn_standards_interval_count 0
_diffrn_standards_interval_time .
_diffrn_standards_number 0
_exptl_absorpt_coefficient_mu 1.023
_exptl_absorpt_correction_T_max 0.7511
_exptl_absorpt_correction_T_min 0.7142
_exptl_absorpt_correction_type empirical
_exptl_absorpt_process_details SADABS
_exptl_crystal_colour colourless
_exptl_crystal_density_diffrn 1.339
_exptl_crystal_density_meas ?
_exptl_crystal_density_method 'not measured'
_exptl_crystal_description block
_exptl_crystal_F_000 4144
_exptl_crystal_size_max 0.32
_exptl_crystal_size_mid 0.30
_exptl_crystal_size_min 0.27
_refine_diff_density_max 1.667
_refine_diff_density_min -0.461
_refine_diff_density_rms 0.137
_refine_ls_extinction_method none
_refine_ls_goodness_of_fit_ref 1.076
_refine_ls_hydrogen_treatment mixed
_refine_ls_matrix_type full
_refine_ls_number_parameters 643
_refine_ls_number_reflns 9796
_refine_ls_number_restraints 16
_refine_ls_restrained_S_all 1.076
_refine_ls_R_factor_all 0.0865
_refine_ls_R_factor_gt 0.0561
_refine_ls_shift/su_max 0.001
_refine_ls_shift/su_mean 0.000
_refine_ls_structure_factor_coef Fsqd
_refine_ls_weighting_details 'calc w=1/[\s^2^(Fo^2^)+(0.1149P)^2^+44.4035P] where P=(Fo^2^+2Fc^2^)/3'
_refine_ls_weighting_scheme calc
_refine_ls_wR_factor_gt 0.1928
_refine_ls_wR_factor_ref 0.2160
_reflns_number_gt 6507
_reflns_number_total 9796
_reflns_threshold_expression >2sigma(I)
_cod_data_source_file b905190m.txt
_cod_data_source_block compound3
_cod_depositor_comments
;
The following automatic conversions were performed:
'_symmetry_cell_setting' value 'Monoclinic' changed to 'monoclinic'
according to '/home/saulius/struct/CIF-dictionaries/cif_core.dic'
dictionary named 'cif_core.dic' version 2.4.1 from 2010-06-29.

Automatic conversion script
Id: cif_fix_enum 1527 2010-12-29 10:47:43Z saulius 

The following automatic conversions were performed:

'_chemical_melting_point' value 'not measured' was changed to '?' -
the value is undefined or not given.

Automatic conversion script
Id: cif_fix_values 1646 2011-03-28 12:23:43Z adriana 

The following automatic conversions were performed:

'_exptl_crystal_density_meas' value 'none' was changed to '?' - the
value is perceived as not measured.

Automatic conversion script
Id: cif_fix_values 3008 2015-01-20 13:52:24Z robertas 
;
_cod_original_sg_symbol_Hall 'C -2yc'
_cod_original_sg_symbol_H-M C2/c
_cod_database_code 7201117

loop_
_symmetry_equiv_pos_as_xyz
'x, y, z'
'-x, y, -z+1/2'
'x+1/2, y+1/2, z'
'-x+1/2, y+1/2, -z+1/2'
'-x, -y, -z'
'x, -y, z-1/2'
'-x+1/2, -y+1/2, -z'
'x+1/2, -y+1/2, z-1/2'

loop_
_atom_site_label
_atom_site_type_symbol
_atom_site_fract_x
_atom_site_fract_y
_atom_site_fract_z
_atom_site_U_iso_or_equiv
_atom_site_adp_type
_atom_site_occupancy
_atom_site_symmetry_multiplicity
_atom_site_calc_flag
_atom_site_refinement_flags
_atom_site_disorder_assembly
_atom_site_disorder_group
Zn1 Zn 0.205939(17) 0.25207(2) 0.41889(3) 0.01368(17) Uani 1 1 d . . .
Zn2 Zn 0.524977(17) 0.75078(2) 0.34844(3) 0.01289(16) Uani 1 1 d . . .
O1 O 0.23920(12) 0.31930(18) 0.3827(3) 0.0336(9) Uani 1 1 d . . .
O2 O 0.30558(12) 0.31687(17) 0.5059(2) 0.0303(8) Uani 1 1 d . . .
O3 O 0.48562(11) 0.67054(15) 0.3299(2) 0.0220(7) Uani 1 1 d . . .
O4 O 0.43380(11) 0.69532(15) 0.1900(2) 0.0207(7) Uani 1 1 d . . .
O5 O 0.23531(12) 0.18629(18) 0.3688(3) 0.0340(9) Uani 1 1 d . . .
O6 O 0.30038(13) 0.18226(18) 0.4950(3) 0.0344(9) Uani 1 1 d . . .
O7 O 0.47243(11) -0.19223(15) 0.3393(2) 0.0218(7) Uani 1 1 d . . .
O8 O 0.44873(11) -0.17276(15) 0.1909(2) 0.0199(7) Uani 1 1 d . . .
O9 O 0.62325(12) 0.76746(18) 0.8284(2) 0.0293(8) Uani 1 1 d . . .
O10 O 0.14431(11) 0.26092(15) 0.3184(2) 0.0210(7) Uani 1 1 d D . .
H10A H 0.1166(17) 0.237(3) 0.313(5) 0.080 Uiso 1 1 d D . .
H10B H 0.142(2) 0.257(3) 0.255(2) 0.080 Uiso 1 1 d D . .
O11 O 0.3616(4) 0.3751(4) 0.1576(6) 0.060(3) Uani 0.50 1 d P . .
O12 O 0.4823(5) -0.2699(9) 0.6814(11) 0.0392(18) Uani 0.25 1 d P . .
O13 O 0.4850(6) -0.1497(9) 0.6273(14) 0.056(3) Uani 0.25 1 d P . .
N1 N 0.68650(16) 0.7633(3) 0.8098(3) 0.0396(12) Uani 1 1 d . . .
N2 N 0.69782(17) 0.7660(3) 0.9026(3) 0.0406(12) Uani 1 1 d . . .
N3 N 0.56226(14) 0.75484(17) 0.4852(3) 0.0186(8) Uani 1 1 d . . .
N4 N 0.64562(17) 0.7653(3) 1.1564(3) 0.0398(12) Uani 1 1 d . . .
N5 N 0.2959(4) 0.4123(5) 0.0601(6) 0.048(3) Uani 0.50 1 d P . .
N6 N 0.5000 0.3679(7) 0.2500 0.0392(18) Uani 0.50 2 d SPD . .
N7 N 0.5000 -0.0710(7) 0.7500 0.056(3) Uani 0.50 2 d SP . .
C1 C 0.34320(17) 0.4049(2) 0.4304(4) 0.0267(11) Uani 1 1 d . . .
H1 H 0.3625 0.3864 0.4856 0.080 Uiso 1 1 calc . . .
C2 C 0.29733(17) 0.3877(2) 0.3875(3) 0.0238(11) Uani 1 1 d . . .
C3 C 0.26824(18) 0.4168(3) 0.3067(4) 0.0333(13) Uani 1 1 d . . .
H3 H 0.2377 0.4053 0.2796 0.080 Uiso 1 1 calc . . .
C4 C 0.28415(17) 0.4626(3) 0.2661(4) 0.0310(12) Uani 1 1 d . . .
H4 H 0.2645 0.4825 0.2124 0.080 Uiso 1 1 calc . . .
C5 C 0.34188(17) 0.5633(2) 0.2052(4) 0.0291(12) Uani 1 1 d . . .
H5 H 0.3120 0.5618 0.1607 0.080 Uiso 1 1 calc . . .
C6 C 0.37346(17) 0.6052(2) 0.1971(4) 0.0270(11) Uani 1 1 d . . .
H6 H 0.3652 0.6301 0.1450 0.080 Uiso 1 1 calc . . .
C7 C 0.41754(16) 0.6099(2) 0.2671(3) 0.0209(10) Uani 1 1 d . . .
C8 C 0.43171(17) 0.5692(2) 0.3429(4) 0.0256(11) Uani 1 1 d . . .
H8 H 0.4612 0.5716 0.3888 0.080 Uiso 1 1 calc . . .
C9 C 0.40770(18) 0.4754(3) 0.4209(4) 0.0316(13) Uani 1 1 d . . .
C10 C 0.35950(17) 0.4501(2) 0.3897(3) 0.0250(11) Uani 1 1 d . . .
C11 C 0.33019(17) 0.4782(2) 0.3074(4) 0.0255(11) Uani 1 1 d . . .
C12 C 0.35595(16) 0.5244(2) 0.2804(4) 0.0243(11) Uani 1 1 d . . .
C13 C 0.40067(17) 0.5254(2) 0.3478(4) 0.0249(11) Uani 1 1 d . . .
C14 C 0.4265(2) 0.5042(4) 0.5155(4) 0.058(2) Uani 1 1 d . . .
H14A H 0.4296 0.4711 0.5588 0.080 Uiso 1 1 calc . . .
H14B H 0.4061 0.5368 0.5176 0.080 Uiso 1 1 calc . . .
H14C H 0.4558 0.5229 0.5300 0.080 Uiso 1 1 calc . . .
C15 C 0.4386(2) 0.4206(3) 0.4160(5) 0.0531(19) Uani 1 1 d . . .
H15A H 0.4421 0.3889 0.4614 0.080 Uiso 1 1 calc . . .
H15B H 0.4678 0.4378 0.4268 0.080 Uiso 1 1 calc . . .
H15C H 0.4249 0.4012 0.3570 0.080 Uiso 1 1 calc . . .
C16 C 0.27907(16) 0.3376(2) 0.4285(3) 0.0222(10) Uani 1 1 d . . .
C17 C 0.44833(16) 0.6619(2) 0.2623(3) 0.0194(10) Uani 1 1 d . . .
C18 C 0.33335(18) 0.0841(3) 0.4273(4) 0.0293(12) Uani 1 1 d . . .
H18 H 0.3465 0.0898 0.4899 0.080 Uiso 1 1 calc . . .
C19 C 0.29451(17) 0.1186(2) 0.3724(3) 0.0251(11) Uani 1 1 d . . .
C20 C 0.27511(19) 0.1101(3) 0.2791(4) 0.0343(13) Uani 1 1 d . . .
H20 H 0.2492 0.1332 0.2424 0.080 Uiso 1 1 calc . . .
C21 C 0.2943(2) 0.0673(3) 0.2401(4) 0.0360(13) Uani 1 1 d . . .
H21 H 0.2814 0.0618 0.1774 0.080 Uiso 1 1 calc . . .
C22 C 0.35216(18) -0.0432(3) 0.1913(3) 0.0304(12) Uani 1 1 d . . .
H22 H 0.3279 -0.0306 0.1376 0.080 Uiso 1 1 calc . . .
C23 C 0.38231(18) -0.0900(2) 0.1912(3) 0.0277(11) Uani 1 1 d . . .
H23 H 0.3786 -0.1083 0.1364 0.080 Uiso 1 1 calc . . .
C24 C 0.41806(16) -0.1101(2) 0.2713(3) 0.0190(10) Uani 1 1 d . . .
C25 C 0.42465(17) -0.0827(2) 0.3539(3) 0.0256(11) Uani 1 1 d . . .
H25 H 0.4486 -0.0960 0.4076 0.080 Uiso 1 1 calc . . .
C26 C 0.39400(19) -0.0001(3) 0.4358(4) 0.0324(13) Uani 1 1 d . . .
C27 C 0.35222(17) 0.0417(2) 0.3888(3) 0.0269(11) Uani 1 1 d . . .
C28 C 0.33256(17) 0.0332(2) 0.2950(4) 0.0265(11) Uani 1 1 d . . .
C29 C 0.35895(17) -0.0155(2) 0.2739(3) 0.0241(11) Uani 1 1 d . . .
C30 C 0.39510(17) -0.0352(2) 0.3547(3) 0.0248(11) Uani 1 1 d . . .
C31 C 0.3873(2) -0.0474(3) 0.5009(4) 0.0506(18) Uani 1 1 d . . .
H31A H 0.4138 -0.0741 0.5288 0.080 Uiso 1 1 calc . . .
H31B H 0.3612 -0.0738 0.4677 0.080 Uiso 1 1 calc . . .
H31C H 0.3828 -0.0239 0.5470 0.080 Uiso 1 1 calc . . .
C32 C 0.4365(2) 0.0405(3) 0.4860(4) 0.0493(18) Uani 1 1 d . . .
H32A H 0.4625 0.0129 0.5139 0.080 Uiso 1 1 calc . . .
H32B H 0.4330 0.0655 0.5320 0.080 Uiso 1 1 calc . . .
H32C H 0.4408 0.0687 0.4438 0.080 Uiso 1 1 calc . . .
C33 C 0.27496(17) 0.1661(2) 0.4157(4) 0.0245(11) Uani 1 1 d . . .
C34 C 0.44885(15) -0.1625(2) 0.2673(3) 0.0153(9) Uani 1 1 d . . .
C35 C 0.64254(18) 0.7641(3) 0.7694(4) 0.0268(11) Uani 1 1 d . . .
C36 C 0.66001(18) 0.7674(3) 0.9098(3) 0.0297(12) Uani 1 1 d . . .
C37 C 0.54258(17) 0.7604(3) 0.5419(4) 0.0282(12) Uani 1 1 d . . .
H37 H 0.5110 0.7626 0.5176 0.080 Uiso 1 1 calc . . .
C38 C 0.56737(19) 0.7632(3) 0.6356(4) 0.0290(12) Uani 1 1 d . . .
H38 H 0.5526 0.7664 0.6732 0.080 Uiso 1 1 calc . . .
C39 C 0.61407(18) 0.7613(2) 0.6719(3) 0.0237(11) Uani 1 1 d . . .
C40 C 0.63475(18) 0.7558(3) 0.6134(4) 0.0303(12) Uani 1 1 d . . .
H40 H 0.6663 0.7540 0.6360 0.080 Uiso 1 1 calc . . .
C41 C 0.60769(17) 0.7530(2) 0.5212(4) 0.0256(11) Uani 1 1 d . . .
H41 H 0.6217 0.7497 0.4823 0.080 Uiso 1 1 calc . . .
C42 C 0.6092(2) 0.7700(3) 1.0761(4) 0.0411(15) Uani 1 1 d . . .
H42 H 0.5806 0.7724 1.0758 0.080 Uiso 1 1 calc . . .
C43 C 0.6116(2) 0.7713(3) 0.9926(4) 0.0370(13) Uani 1 1 d . . .
H43 H 0.5855 0.7746 0.9383 0.080 Uiso 1 1 calc . . .
C44 C 0.65393(19) 0.7677(3) 0.9934(4) 0.0296(12) Uani 1 1 d . . .
C45 C 0.6926(2) 0.7631(3) 1.0770(4) 0.0398(15) Uani 1 1 d . . .
H45 H 0.7216 0.7606 1.0794 0.080 Uiso 1 1 calc . . .
C46 C 0.6864(2) 0.7622(3) 1.1553(4) 0.0420(15) Uani 1 1 d . . .
H46 H 0.7121 0.7594 1.2105 0.080 Uiso 1 1 calc . . .
C47 C 0.3259(6) 0.3851(7) 0.1341(11) 0.059(4) Uani 0.50 1 d PU . .
H47 H 0.3141 0.3717 0.1739 0.080 Uiso 0.50 1 calc P . .
C48 C 0.3110(7) 0.4345(10) -0.0018(15) 0.095(6) Uani 0.50 1 d PU . .
H48A H 0.2859 0.4526 -0.0533 0.080 Uiso 0.50 1 calc P . .
H48B H 0.3238 0.3996 -0.0214 0.080 Uiso 0.50 1 calc P . .
H48C H 0.3338 0.4670 0.0261 0.080 Uiso 0.50 1 calc P . .
C49 C 0.2497(7) 0.4147(7) 0.0349(8) 0.072(6) Uani 0.50 1 d P . .
H49A H 0.2350 0.4374 -0.0215 0.080 Uiso 0.50 1 calc P . .
H49B H 0.2442 0.4365 0.0810 0.080 Uiso 0.50 1 calc P . .
H49C H 0.2379 0.3718 0.0278 0.080 Uiso 0.50 1 calc P . .
C50 C 0.4706(4) 0.3306(7) 0.1815(8) 0.0392(18) Uani 0.50 1 d P . .
C51 C 0.4893(6) 0.4282(9) 0.2448(18) 0.0392(18) Uani 0.25 1 d PD . .
C52 C 0.5000 -0.0024(9) 0.7500 0.056(3) Uani 0.50 2 d SP . .
C53 C 0.5026(10) -0.1000(13) 0.670(2) 0.056(3) Uani 0.25 1 d P . .
C54 C 0.4531(10) -0.0843(13) 0.753(2) 0.056(3) Uani 0.25 1 d P . .

loop_
_atom_site_aniso_label
_atom_site_aniso_U_11
_atom_site_aniso_U_22
_atom_site_aniso_U_33
_atom_site_aniso_U_23
_atom_site_aniso_U_13
_atom_site_aniso_U_12
Zn1 0.0122(3) 0.0154(3) 0.0149(3) -0.0003(2) 0.0072(2) -0.00021(19)
Zn2 0.0128(3) 0.0134(3) 0.0142(3) 0.00052(19) 0.0074(2) 0.00019(19)
O1 0.023(2) 0.042(2) 0.033(2) 0.0090(17) 0.0093(17) -0.0133(16)
O2 0.027(2) 0.034(2) 0.028(2) 0.0087(16) 0.0094(17) -0.0105(16)
O3 0.0189(18) 0.0202(16) 0.0266(19) 0.0034(14) 0.0095(16) -0.0046(13)
O4 0.0180(17) 0.0214(17) 0.0255(19) 0.0079(14) 0.0121(15) 0.0002(13)
O5 0.028(2) 0.040(2) 0.035(2) -0.0095(17) 0.0148(18) 0.0137(17)
O6 0.033(2) 0.038(2) 0.030(2) -0.0138(17) 0.0121(18) 0.0106(17)
O7 0.0226(18) 0.0224(17) 0.0238(19) 0.0022(14) 0.0133(16) 0.0081(14)
O8 0.0227(18) 0.0189(16) 0.0219(18) -0.0014(13) 0.0132(15) 0.0042(13)
O9 0.0240(19) 0.046(2) 0.0172(19) 0.0005(16) 0.0085(16) 0.0037(16)
O10 0.0166(17) 0.0288(18) 0.0184(17) 0.0002(14) 0.0084(14) -0.0005(13)
O11 0.089(8) 0.030(5) 0.044(6) -0.013(4) 0.013(6) 0.011(5)
O12 0.021(4) 0.068(5) 0.029(4) 0.007(4) 0.011(3) -0.009(4)
O13 0.058(6) 0.046(5) 0.079(7) 0.001(7) 0.043(6) 0.023(6)
N1 0.025(3) 0.075(4) 0.018(2) -0.003(2) 0.008(2) -0.004(2)
N2 0.029(3) 0.074(4) 0.019(2) 0.000(2) 0.011(2) 0.000(2)
N3 0.020(2) 0.021(2) 0.017(2) 0.0027(15) 0.0098(17) 0.0022(15)
N4 0.033(3) 0.062(3) 0.028(3) -0.001(2) 0.017(2) 0.000(2)
N5 0.062(7) 0.040(6) 0.019(5) 0.008(4) -0.005(5) -0.032(5)
N6 0.021(4) 0.068(5) 0.029(4) 0.007(4) 0.011(3) -0.009(4)
N7 0.058(6) 0.046(5) 0.079(7) 0.001(7) 0.043(6) 0.023(6)
C1 0.024(3) 0.029(3) 0.026(3) 0.003(2) 0.010(2) -0.008(2)
C2 0.023(3) 0.024(2) 0.027(3) 0.002(2) 0.013(2) -0.005(2)
C3 0.025(3) 0.037(3) 0.035(3) 0.008(2) 0.010(3) -0.008(2)
C4 0.022(3) 0.035(3) 0.031(3) 0.010(2) 0.006(2) -0.007(2)
C5 0.022(3) 0.028(3) 0.029(3) 0.008(2) 0.004(2) -0.007(2)
C6 0.021(3) 0.030(3) 0.027(3) 0.008(2) 0.007(2) -0.003(2)
C7 0.018(2) 0.019(2) 0.028(3) 0.003(2) 0.013(2) -0.0014(18)
C8 0.020(3) 0.026(3) 0.028(3) 0.007(2) 0.008(2) -0.004(2)
C9 0.021(3) 0.035(3) 0.034(3) 0.016(2) 0.008(2) -0.008(2)
C10 0.021(3) 0.025(3) 0.028(3) 0.006(2) 0.010(2) -0.005(2)
C11 0.020(3) 0.026(3) 0.030(3) 0.004(2) 0.010(2) -0.002(2)
C12 0.018(2) 0.023(2) 0.029(3) 0.003(2) 0.007(2) -0.0049(19)
C13 0.023(3) 0.022(2) 0.030(3) 0.006(2) 0.012(2) -0.004(2)
C14 0.048(4) 0.084(5) 0.027(3) 0.006(3) 0.002(3) -0.044(4)
C15 0.025(3) 0.043(4) 0.086(5) 0.034(4) 0.020(3) 0.003(3)
C16 0.022(3) 0.021(2) 0.027(3) -0.001(2) 0.014(2) -0.0039(19)
C17 0.022(3) 0.013(2) 0.031(3) 0.0012(19) 0.019(2) 0.0007(18)
C18 0.029(3) 0.034(3) 0.024(3) -0.003(2) 0.011(2) 0.012(2)
C19 0.026(3) 0.026(3) 0.026(3) -0.005(2) 0.014(2) 0.004(2)
C20 0.035(3) 0.036(3) 0.029(3) -0.003(2) 0.012(3) 0.016(2)
C21 0.038(3) 0.043(3) 0.024(3) -0.004(2) 0.011(3) 0.017(3)
C22 0.031(3) 0.039(3) 0.016(3) 0.000(2) 0.005(2) 0.018(2)
C23 0.031(3) 0.028(3) 0.022(3) -0.003(2) 0.010(2) 0.010(2)
C24 0.019(2) 0.021(2) 0.020(2) -0.0003(19) 0.010(2) 0.0035(18)
C25 0.024(3) 0.030(3) 0.021(3) -0.003(2) 0.008(2) 0.007(2)
C26 0.030(3) 0.038(3) 0.024(3) -0.006(2) 0.008(2) 0.019(2)
C27 0.026(3) 0.030(3) 0.023(3) -0.002(2) 0.009(2) 0.008(2)
C28 0.027(3) 0.027(3) 0.026(3) -0.003(2) 0.013(2) 0.008(2)
C29 0.025(3) 0.024(2) 0.024(3) 0.000(2) 0.012(2) 0.009(2)
C30 0.023(3) 0.025(3) 0.024(3) -0.004(2) 0.008(2) 0.004(2)
C31 0.073(5) 0.056(4) 0.031(3) 0.011(3) 0.030(4) 0.036(4)
C32 0.032(3) 0.061(4) 0.040(4) -0.026(3) 0.002(3) 0.016(3)
C33 0.028(3) 0.020(2) 0.030(3) 0.000(2) 0.018(2) 0.004(2)
C34 0.012(2) 0.015(2) 0.021(2) -0.0016(18) 0.008(2) -0.0012(17)
C35 0.025(3) 0.037(3) 0.022(3) 0.000(2) 0.014(2) 0.003(2)
C36 0.023(3) 0.045(3) 0.018(3) 0.001(2) 0.005(2) 0.000(2)
C37 0.019(3) 0.043(3) 0.024(3) 0.005(2) 0.010(2) 0.007(2)
C38 0.028(3) 0.044(3) 0.021(3) 0.003(2) 0.015(2) 0.008(2)
C39 0.025(3) 0.028(3) 0.018(3) 0.002(2) 0.009(2) 0.004(2)
C40 0.022(3) 0.046(3) 0.023(3) -0.003(2) 0.009(2) -0.003(2)
C41 0.018(3) 0.040(3) 0.019(3) -0.002(2) 0.008(2) 0.000(2)
C42 0.029(3) 0.069(4) 0.028(3) -0.003(3) 0.015(3) 0.003(3)
C43 0.031(3) 0.059(4) 0.024(3) 0.002(3) 0.015(3) 0.006(3)
C44 0.027(3) 0.043(3) 0.020(3) 0.002(2) 0.011(2) 0.003(2)
C45 0.023(3) 0.072(4) 0.025(3) 0.000(3) 0.011(2) 0.002(3)
C46 0.029(3) 0.074(4) 0.020(3) 0.002(3) 0.007(3) 0.003(3)
C47 0.063(4) 0.056(4) 0.058(4) -0.003(2) 0.024(2) 0.001(2)
C48 0.093(6) 0.096(6) 0.095(6) 0.003(2) 0.040(3) -0.003(2)
C49 0.139(17) 0.057(9) 0.012(6) -0.014(6) 0.026(8) -0.050(10)
C50 0.021(4) 0.068(5) 0.029(4) 0.007(4) 0.011(3) -0.009(4)
C51 0.021(4) 0.068(5) 0.029(4) 0.007(4) 0.011(3) -0.009(4)
C52 0.058(6) 0.046(5) 0.079(7) 0.001(7) 0.043(6) 0.023(6)
C53 0.058(6) 0.046(5) 0.079(7) 0.001(7) 0.043(6) 0.023(6)
C54 0.058(6) 0.046(5) 0.079(7) 0.001(7) 0.043(6) 0.023(6)

loop_
_atom_type_symbol
_atom_type_description
_atom_type_scat_dispersion_real
_atom_type_scat_dispersion_imag
_atom_type_scat_source
C C 0.0033 0.0016 'International Tables Vol C Tables 4.2.6.8 and 6.1.1.4'
H H 0.0000 0.0000 'International Tables Vol C Tables 4.2.6.8 and 6.1.1.4'
N N 0.0061 0.0033 'International Tables Vol C Tables 4.2.6.8 and 6.1.1.4'
O O 0.0106 0.0060 'International Tables Vol C Tables 4.2.6.8 and 6.1.1.4'
Zn Zn 0.2839 1.4301 'International Tables Vol C Tables 4.2.6.8 and 6.1.1.4'

loop_
_geom_angle_atom_site_label_1
_geom_angle_atom_site_label_2
_geom_angle_atom_site_label_3
_geom_angle
_geom_angle_site_symmetry_1
_geom_angle_site_symmetry_3
_geom_angle_publ_flag
O10 Zn1 O1 100.06(14) . . ?
O10 Zn1 O2 100.44(14) . 7_556 ?
O1 Zn1 O2 159.42(15) . 7_556 ?
O10 Zn1 O5 102.39(14) . . ?
O1 Zn1 O5 86.74(17) . . ?
O2 Zn1 O5 90.56(16) 7_556 . ?
O10 Zn1 O6 98.12(14) . 7_556 ?
O1 Zn1 O6 87.92(16) . 7_556 ?
O2 Zn1 O6 87.49(17) 7_556 7_556 ?
O5 Zn1 O6 159.40(15) . 7_556 ?
O10 Zn1 Zn1 173.48(10) . 7_556 ?
O1 Zn1 Zn1 81.05(11) . 7_556 ?
O2 Zn1 Zn1 78.38(10) 7_556 7_556 ?
O5 Zn1 Zn1 84.06(11) . 7_556 ?
O6 Zn1 Zn1 75.46(11) 7_556 7_556 ?
N3 Zn2 O7 98.18(14) . 1_565 ?
N3 Zn2 O8 100.39(14) . 2_665 ?
O7 Zn2 O8 88.66(13) 1_565 2_665 ?
N3 Zn2 O3 103.66(14) . . ?
O7 Zn2 O3 90.63(13) 1_565 . ?
O8 Zn2 O3 155.79(14) 2_665 . ?
N3 Zn2 O4 101.41(14) . 2_655 ?
O7 Zn2 O4 160.28(14) 1_565 2_655 ?
O8 Zn2 O4 85.62(12) 2_665 2_655 ?
O3 Zn2 O4 86.97(12) . 2_655 ?
N3 Zn2 Zn2 176.63(11) . 2_655 ?
O7 Zn2 Zn2 82.33(9) 1_565 2_655 ?
O8 Zn2 Zn2 76.28(9) 2_665 2_655 ?
O3 Zn2 Zn2 79.65(10) . 2_655 ?
O4 Zn2 Zn2 77.98(10) 2_655 2_655 ?
C16 O1 Zn1 126.3(3) . . ?
C16 O2 Zn1 128.6(3) . 7_556 ?
C17 O3 Zn2 123.7(3) . . ?
C17 O4 Zn2 123.9(3) . 2_655 ?
C33 O5 Zn1 121.2(3) . . ?
C33 O6 Zn1 132.8(3) . 7_556 ?
C34 O7 Zn2 120.9(3) . 1_545 ?
C34 O8 Zn2 128.4(3) . 2_645 ?
C36 O9 C35 102.3(4) . . ?
Zn1 O10 H10A 125(4) . . ?
Zn1 O10 H10B 117(4) . . ?
H10A O10 H10B 102(3) . . ?
C35 N1 N2 105.6(4) . . ?
C36 N2 N1 106.5(5) . . ?
C41 N3 C37 117.9(4) . . ?
C41 N3 Zn2 120.4(3) . . ?
C37 N3 Zn2 121.7(3) . . ?
C42 N4 C46 117.2(5) . . ?
C47 N5 C49 125.0(12) . . ?
C47 N5 C48 117.4(15) . . ?
C49 N5 C48 117.2(13) . . ?
C51 N6 C51 28.6(16) . 2_655 ?
C51 N6 C50 115.2(13) . . ?
C51 N6 C50 132.9(14) 2_655 . ?
C51 N6 C50 132.9(14) . 2_655 ?
C51 N6 C50 115.2(13) 2_655 2_655 ?
C50 N6 C50 110.4(15) . 2_655 ?
C52 N7 C53 114.0(13) . 2_656 ?
C52 N7 C53 114.0(13) . . ?
C53 N7 C53 132(3) 2_656 . ?
C52 N7 C54 100.1(11) . 2_656 ?
C53 N7 C54 112.4(16) 2_656 2_656 ?
C53 N7 C54 58.4(16) . 2_656 ?
C52 N7 C54 100.1(11) . . ?
C53 N7 C54 58.4(16) 2_656 . ?
C53 N7 C54 112.4(16) . . ?
C54 N7 C54 160(2) 2_656 . ?
C10 C1 C2 118.9(5) . . ?
C10 C1 H1 120.6 . . ?
C2 C1 H1 120.6 . . ?
C3 C2 C1 120.7(4) . . ?
C3 C2 C16 119.2(4) . . ?
C1 C2 C16 120.1(4) . . ?
C4 C3 C2 120.8(5) . . ?
C4 C3 H3 119.6 . . ?
C2 C3 H3 119.6 . . ?
C3 C4 C11 118.5(5) . . ?
C3 C4 H4 120.7 . . ?
C11 C4 H4 120.7 . . ?
C12 C5 C6 118.5(5) . . ?
C12 C5 H5 120.8 . . ?
C6 C5 H5 120.8 . . ?
C5 C6 C7 120.2(4) . . ?
C5 C6 H6 119.9 . . ?
C7 C6 H6 119.9 . . ?
C6 C7 C8 120.6(4) . . ?
C6 C7 C17 118.7(4) . . ?
C8 C7 C17 120.6(4) . . ?
C13 C8 C7 118.5(5) . . ?
C13 C8 H8 120.8 . . ?
C7 C8 H8 120.8 . . ?
C14 C9 C10 112.5(5) . . ?
C14 C9 C13 112.6(5) . . ?
C10 C9 C13 101.0(4) . . ?
C14 C9 C15 110.9(6) . . ?
C10 C9 C15 109.2(5) . . ?
C13 C9 C15 110.2(5) . . ?
C1 C10 C11 120.2(5) . . ?
C1 C10 C9 129.1(5) . . ?
C11 C10 C9 110.8(4) . . ?
C4 C11 C10 120.9(5) . . ?
C4 C11 C12 130.3(5) . . ?
C10 C11 C12 108.8(4) . . ?
C5 C12 C13 121.9(4) . . ?
C5 C12 C11 130.0(5) . . ?
C13 C12 C11 108.1(4) . . ?
C8 C13 C12 120.1(5) . . ?
C8 C13 C9 128.8(5) . . ?
C12 C13 C9 111.1(4) . . ?
C9 C14 H14A 109.5 . . ?
C9 C14 H14B 109.5 . . ?
H14A C14 H14B 109.5 . . ?
C9 C14 H14C 109.5 . . ?
H14A C14 H14C 109.5 . . ?
H14B C14 H14C 109.5 . . ?
C9 C15 H15A 109.5 . . ?
C9 C15 H15B 109.5 . . ?
H15A C15 H15B 109.5 . . ?
C9 C15 H15C 109.5 . . ?
H15A C15 H15C 109.5 . . ?
H15B C15 H15C 109.5 . . ?
O1 C16 O2 125.7(4) . . ?
O1 C16 C2 117.3(4) . . ?
O2 C16 C2 117.0(4) . . ?
O3 C17 O4 124.7(4) . . ?
O3 C17 C7 118.2(4) . . ?
O4 C17 C7 117.0(4) . . ?
C27 C18 C19 119.9(5) . . ?
C27 C18 H18 120.0 . . ?
C19 C18 H18 120.0 . . ?
C20 C19 C18 119.9(4) . . ?
C20 C19 C33 120.9(5) . . ?
C18 C19 C33 119.1(5) . . ?
C19 C20 C21 120.2(5) . . ?
C19 C20 H20 119.9 . . ?
C21 C20 H20 119.9 . . ?
C28 C21 C20 119.5(5) . . ?
C28 C21 H21 120.3 . . ?
C20 C21 H21 120.3 . . ?
C23 C22 C29 118.5(5) . . ?
C23 C22 H22 120.8 . . ?
C29 C22 H22 120.8 . . ?
C22 C23 C24 121.2(5) . . ?
C22 C23 H23 119.4 . . ?
C24 C23 H23 119.4 . . ?
C23 C24 C25 120.3(4) . . ?
C23 C24 C34 118.8(4) . . ?
C25 C24 C34 120.9(4) . . ?
C30 C25 C24 119.0(5) . . ?
C30 C25 H25 120.5 . . ?
C24 C25 H25 120.5 . . ?
C27 C26 C32 111.3(5) . . ?
C27 C26 C30 100.8(4) . . ?
C32 C26 C30 112.1(5) . . ?
C27 C26 C31 110.8(5) . . ?
C32 C26 C31 110.6(5) . . ?
C30 C26 C31 111.0(5) . . ?
C18 C27 C28 120.0(5) . . ?
C18 C27 C26 128.2(5) . . ?
C28 C27 C26 111.7(4) . . ?
C21 C28 C27 120.5(4) . . ?
C21 C28 C29 131.5(5) . . ?
C27 C28 C29 108.0(4) . . ?
C22 C29 C30 120.5(4) . . ?
C22 C29 C28 130.6(5) . . ?
C30 C29 C28 108.8(4) . . ?
C25 C30 C29 120.4(5) . . ?
C25 C30 C26 128.9(5) . . ?
C29 C30 C26 110.6(4) . . ?
C26 C31 H31A 109.5 . . ?
C26 C31 H31B 109.5 . . ?
H31A C31 H31B 109.5 . . ?
C26 C31 H31C 109.5 . . ?
H31A C31 H31C 109.5 . . ?
H31B C31 H31C 109.5 . . ?
C26 C32 H32A 109.5 . . ?
C26 C32 H32B 109.5 . . ?
H32A C32 H32B 109.5 . . ?
C26 C32 H32C 109.5 . . ?
H32A C32 H32C 109.5 . . ?
H32B C32 H32C 109.5 . . ?
O6 C33 O5 126.3(4) . . ?
O6 C33 C19 116.0(4) . . ?
O5 C33 C19 117.7(5) . . ?
O7 C34 O8 125.4(4) . . ?
O7 C34 C24 117.9(4) . . ?
O8 C34 C24 116.7(4) . . ?
N1 C35 O9 112.8(5) . . ?
N1 C35 C39 126.9(5) . . ?
O9 C35 C39 120.3(5) . . ?
N2 C36 O9 112.8(5) . . ?
N2 C36 C44 127.3(5) . . ?
O9 C36 C44 119.9(5) . . ?
N3 C37 C38 122.7(5) . . ?
N3 C37 H37 118.6 . . ?
C38 C37 H37 118.6 . . ?
C39 C38 C37 118.9(5) . . ?
C39 C38 H38 120.6 . . ?
C37 C38 H38 120.6 . . ?
C38 C39 C40 118.7(5) . . ?
C38 C39 C35 122.3(5) . . ?
C40 C39 C35 119.0(5) . . ?
C41 C40 C39 118.8(5) . . ?
C41 C40 H40 120.6 . . ?
C39 C40 H40 120.6 . . ?
N3 C41 C40 123.0(5) . . ?
N3 C41 H41 118.5 . . ?
C40 C41 H41 118.5 . . ?
N4 C42 C43 123.8(5) . . ?
N4 C42 H42 118.1 . . ?
C43 C42 H42 118.1 . . ?
C44 C43 C42 117.9(5) . . ?
C44 C43 H43 121.1 . . ?
C42 C43 H43 121.1 . . ?
C43 C44 C45 119.2(5) . . ?
C43 C44 C36 122.0(5) . . ?
C45 C44 C36 118.7(5) . . ?
C46 C45 C44 118.3(5) . . ?
C46 C45 H45 120.8 . . ?
C44 C45 H45 120.8 . . ?
N4 C46 C45 123.7(6) . . ?
N4 C46 H46 118.2 . . ?
C45 C46 H46 118.2 . . ?
O11 C47 N5 132.3(17) . . ?
O11 C47 H47 113.8 . . ?
N5 C47 H47 113.8 . . ?
N5 C48 H48A 109.5 . . ?
N5 C48 H48B 109.5 . . ?
H48A C48 H48B 109.5 . . ?
N5 C48 H48C 109.5 . . ?
H48A C48 H48C 109.5 . . ?
H48B C48 H48C 109.5 . . ?
N5 C49 H49A 109.5 . . ?
N5 C49 H49B 109.5 . . ?
H49A C49 H49B 109.5 . . ?
N5 C49 H49C 109.5 . . ?
H49A C49 H49C 109.5 . . ?
H49B C49 H49C 109.5 . . ?
O12 C50 N6 116.5(13) 6 . ?
C51 C51 N6 75.7(8) 2_655 . ?
O13 C53 N7 130(2) . . ?
O13 C53 C54 135(3) . 2_656 ?
N7 C53 C54 63.8(17) . 2_656 ?
C53 C54 N7 57.8(14) 2_656 . ?

loop_
_geom_bond_atom_site_label_1
_geom_bond_atom_site_label_2
_geom_bond_distance
_geom_bond_site_symmetry_2
_geom_bond_publ_flag
Zn1 O10 1.979(3) . ?
Zn1 O1 2.008(3) . ?
Zn1 O2 2.026(3) 7_556 ?
Zn1 O5 2.034(3) . ?
Zn1 O6 2.034(3) 7_556 ?
Zn1 Zn1 2.9499(10) 7_556 ?
Zn2 N3 2.030(4) . ?
Zn2 O7 2.034(3) 1_565 ?
Zn2 O8 2.038(3) 2_665 ?
Zn2 O3 2.047(3) . ?
Zn2 O4 2.063(3) 2_655 ?
Zn2 Zn2 2.9088(10) 2_655 ?
O1 C16 1.246(6) . ?
O2 C16 1.259(6) . ?
O2 Zn1 2.026(3) 7_556 ?
O3 C17 1.253(6) . ?
O4 C17 1.272(6) . ?
O4 Zn2 2.063(3) 2_655 ?
O5 C33 1.257(6) . ?
O6 C33 1.244(6) . ?
O6 Zn1 2.034(3) 7_556 ?
O7 C34 1.255(5) . ?
O7 Zn2 2.034(3) 1_545 ?
O8 C34 1.263(5) . ?
O8 Zn2 2.038(3) 2_645 ?
O9 C36 1.352(6) . ?
O9 C35 1.360(6) . ?
O10 H10A 1.00(2) . ?
O10 H10B 1.00(2) . ?
O11 C47 1.076(17) . ?
O12 C50 1.32(2) 6_556 ?
O13 C53 1.24(3) . ?
N1 C35 1.293(7) . ?
N1 N2 1.397(6) . ?
N2 C36 1.287(7) . ?
N3 C41 1.337(7) . ?
N3 C37 1.340(6) . ?
N4 C42 1.339(8) . ?
N4 C46 1.340(8) . ?
N5 C47 1.310(19) . ?
N5 C49 1.38(2) . ?
N5 C48 1.38(2) . ?
N6 C51 1.295(16) . ?
N6 C51 1.295(16) 2_655 ?
N6 C50 1.358(14) . ?
N6 C50 1.358(14) 2_655 ?
N7 C52 1.43(2) . ?
N7 C53 1.48(3) 2_656 ?
N7 C53 1.48(3) . ?
N7 C54 1.57(3) 2_656 ?
N7 C54 1.57(3) . ?
C1 C10 1.382(6) . ?
C1 C2 1.396(7) . ?
C1 H1 0.9300 . ?
C2 C3 1.386(7) . ?
C2 C16 1.495(6) . ?
C3 C4 1.384(7) . ?
C3 H3 0.9300 . ?
C4 C11 1.392(7) . ?
C4 H4 0.9300 . ?
C5 C12 1.374(7) . ?
C5 C6 1.398(7) . ?
C5 H5 0.9300 . ?
C6 C7 1.401(7) . ?
C6 H6 0.9300 . ?
C7 C8 1.401(7) . ?
C7 C17 1.501(6) . ?
C8 C13 1.391(6) . ?
C8 H8 0.9300 . ?
C9 C14 1.518(9) . ?
C9 C10 1.521(7) . ?
C9 C13 1.522(7) . ?
C9 C15 1.544(8) . ?
C10 C11 1.398(7) . ?
C11 C12 1.463(7) . ?
C12 C13 1.397(7) . ?
C14 H14A 0.9600 . ?
C14 H14B 0.9600 . ?
C14 H14C 0.9600 . ?
C15 H15A 0.9600 . ?
C15 H15B 0.9600 . ?
C15 H15C 0.9600 . ?
C18 C27 1.372(7) . ?
C18 C19 1.393(7) . ?
C18 H18 0.9300 . ?
C19 C20 1.385(7) . ?
C19 C33 1.507(6) . ?
C20 C21 1.390(7) . ?
C20 H20 0.9300 . ?
C21 C28 1.377(7) . ?
C21 H21 0.9300 . ?
C22 C23 1.384(7) . ?
C22 C29 1.393(7) . ?
C22 H22 0.9300 . ?
C23 C24 1.389(7) . ?
C23 H23 0.9300 . ?
C24 C25 1.392(7) . ?
C24 C34 1.501(6) . ?
C25 C30 1.383(7) . ?
C25 H25 0.9300 . ?
C26 C27 1.516(7) . ?
C26 C32 1.526(9) . ?
C26 C30 1.526(7) . ?
C26 C31 1.530(8) . ?
C27 C28 1.393(7) . ?
C28 C29 1.462(7) . ?
C29 C30 1.399(7) . ?
C31 H31A 0.9600 . ?
C31 H31B 0.9600 . ?
C31 H31C 0.9600 . ?
C32 H32A 0.9600 . ?
C32 H32B 0.9600 . ?
C32 H32C 0.9600 . ?
C35 C39 1.456(7) . ?
C36 C44 1.461(7) . ?
C37 C38 1.388(8) . ?
C37 H37 0.9300 . ?
C38 C39 1.375(7) . ?
C38 H38 0.9300 . ?
C39 C40 1.391(7) . ?
C40 C41 1.378(8) . ?
C40 H40 0.9300 . ?
C41 H41 0.9300 . ?
C42 C43 1.398(8) . ?
C42 H42 0.9300 . ?
C43 C44 1.375(8) . ?
C43 H43 0.9300 . ?
C44 C45 1.405(8) . ?
C45 C46 1.375(8) . ?
C45 H45 0.9300 . ?
C46 H46 0.9300 . ?
C47 H47 0.9300 . ?
C48 H48A 0.9600 . ?
C48 H48B 0.9600 . ?
C48 H48C 0.9600 . ?
C49 H49A 0.9600 . ?
C49 H49B 0.9600 . ?
C49 H49C 0.9600 . ?
C50 O12 1.32(2) 6 ?
C51 C51 0.64(3) 2_655 ?
C53 C54 1.49(4) 2_656 ?
C54 C53 1.49(4) 2_656 ?

loop_
_geom_hbond_atom_site_label_D
_geom_hbond_atom_site_label_H
_geom_hbond_atom_site_label_A
_geom_hbond_distance_DH
_geom_hbond_distance_HA
_geom_hbond_distance_DA
_geom_hbond_angle_DHA
_geom_hbond_site_symmetry_A
O10 H10A O4 1.00(2) 1.84(2) 2.839(4) 177(6) 4_545
O10 H10B N4 1.00(2) 1.68(2) 2.664(6) 167(6) 3_444
